data_1001157
loop_
_publ_author_name
'Nguyen, N'
'Choisnet, J'
'Raveau, B'

_publ_section_title
;
Intercroissances des structures de type Perovskite et Sr O deficitaires
en oxygene: les oxydes Ln~2-x~ Sr~1+x~ Cu~2~ O~6-x/2~ (Ln = Sm, Eu, Gd)
;
_journal_coden_ASTM MRBUAC
_journal_name_full 'Materials Research Bulletin'
_journal_page_first 567
_journal_page_last 573
_journal_paper_doi 10.1016/0025-5408(82)90037-X
_journal_volume 17
_journal_year 1982
_chemical_formula_structural 'Eu1.3 Sr1.7 Cu2 O5.65'
_chemical_formula_sum 'Cu2 Eu1.3 O5.65 Sr1.7'
_chemical_name_systematic
;
Europium strontium copper oxide (1.3/1.7/2/5.65)
;
_space_group_IT_number 71
_symmetry_cell_setting orthorhombic
_symmetry_Int_Tables_number 71
_symmetry_space_group_name_Hall '-I 2 2'
_symmetry_space_group_name_H-M 'I m m m'
_cell_angle_alpha 90
_cell_angle_beta 90
_cell_angle_gamma 90
_cell_formula_units_Z 6
_cell_length_a 3.744
_cell_length_b 11.337
_cell_length_c 20.047
_cell_volume 850.9
_refine_ls_R_factor_all 0.08
_cod_database_code 1001157

loop_
_symmetry_equiv_pos_as_xyz
x,y,z
x,-y,-z
-x,y,-z
-x,-y,z
-x,-y,-z
-x,y,z
x,-y,z
x,y,-z
1/2+x,1/2+y,1/2+z
1/2+x,1/2-y,1/2-z
1/2-x,1/2+y,1/2-z
1/2-x,1/2-y,1/2+z
1/2-x,1/2-y,1/2-z
1/2-x,1/2+y,1/2+z
1/2+x,1/2-y,1/2+z
1/2+x,1/2+y,1/2-z

loop_
_atom_site_label
_atom_site_type_symbol
_atom_site_symmetry_multiplicity
_atom_site_Wyckoff_symbol
_atom_site_fract_x
_atom_site_fract_y
_atom_site_fract_z
_atom_site_occupancy
_atom_site_attached_hydrogens
_atom_site_calc_flag
Eu1 Eu3+ 2 a 0. 0. 0. 1. 0 d
Eu2 Eu3+ 4 g 0. 0.291 0. 1. 0 d
Eu3 Eu3+ 4 i 0. 0. 0.197 0.45 0 d
Sr1 Sr2+ 4 i 0. 0. 0.197 0.55 0 d
Sr2 Sr2+ 8 l 0. 0.326 0.171 1. 0 d
Cu1 Cu2+ 4 i 0. 0. 0.596 1. 0 d
Cu2 Cu2+ 8 l 0. 0.342 0.6 1. 0 d
O1 O2- 8 l 0. 0.168 0.414 1. 0 d
O2 O2- 8 l 0. 0.128 0.104 0.238 0 d
O3 O2- 4 j 0.5 0. 0.123 1. 0 d
O4 O2- 4 j 0.5 0. 0.414 1. 0 d
O5 O2- 4 i 0. 0. 0.69 1. 0 d
O6 O2- 8 l 0. 0.305 0.699 1. 0 d
O7 O2- 4 h 0. 0.352 0.5 1. 0 d

loop_
_atom_type_symbol
_atom_type_oxidation_number
Eu3+ 3.000
Sr2+ 2.000
Cu2+ 2.000
O2- -2.000
